data_4330696
loop_
_publ_author_name
'Xiaofeng Zhang'
'Deguang Huang'
'Yu-Sheng Chen'
'R. H. Holm'

_publ_section_title
;
 Synthesis of Binucleating Macrocycles and Their Nickel(II) Hydroxo- and
 Cyano-Bridged Complexes with Divalent Ions: Anatomical Variation of
 Ligand Features
;
_journal_name_full 'Inorganic Chemistry'
_journal_page_first 11017
_journal_page_last 11029
_journal_paper_doi 10.1021/ic301506x
_journal_volume 51
_journal_year 2012
_chemical_formula_moiety 'C30 H36 N6 Ni O3 S'
_chemical_formula_sum 'C30 H36 N6 Ni O3 S'
_chemical_formula_weight 619.42
_chemical_name_common '[Ni(SN3)-H2O]'
_space_group_IT_number 14
_symmetry_cell_setting monoclinic
_symmetry_space_group_name_Hall '-P 2yn'
_symmetry_space_group_name_H-M 'P 1 21/n 1'
_atom_sites_solution_hydrogens geom
_atom_sites_solution_primary direct
_atom_sites_solution_secondary difmap
_audit_creation_method SHELXL-97
_cell_angle_alpha 90.00
_cell_angle_beta 108.7690(10)
_cell_angle_gamma 90.00
_cell_formula_units_Z 4
_cell_length_a 19.5761(5)
_cell_length_b 7.8176(2)
_cell_length_c 22.1213(6)
_cell_measurement_reflns_used 21764
_cell_measurement_temperature 95(2)
_cell_measurement_theta_max 19.81
_cell_measurement_theta_min 2.39
_cell_volume 3205.38(15)
_computing_cell_refinement 'Bruker SAINT'
_computing_data_collection 'Bruker APEX2'
_computing_data_reduction 'Bruker SAINT'
_computing_molecular_graphics 'Bruker SHELXTL'
_computing_publication_material 'Bruker SHELXTL'
_computing_structure_refinement 'SHELXL-97 (Sheldrick, 1997)'
_computing_structure_solution 'SHELXS-97 (Sheldrick, 1990)'
_diffrn_ambient_temperature 95(2)
_diffrn_measured_fraction_theta_full 0.981
_diffrn_measured_fraction_theta_max 0.981
_diffrn_measurement_device 'three-circle goniometer with fixed chi'
_diffrn_measurement_device_type 'Bruker D8 goniometer'
_diffrn_measurement_method 'omega and phi scans'
_diffrn_radiation_monochromator 'Si 1 1 1'
_diffrn_radiation_source Synchrotron
_diffrn_radiation_type Synchrotron
_diffrn_radiation_wavelength 0.39364
_diffrn_reflns_av_R_equivalents 0.0595
_diffrn_reflns_av_sigmaI/netI 0.0579
_diffrn_reflns_limit_h_max 33
_diffrn_reflns_limit_h_min -33
_diffrn_reflns_limit_k_max 8
_diffrn_reflns_limit_k_min -13
_diffrn_reflns_limit_l_max 35
_diffrn_reflns_limit_l_min -38
_diffrn_reflns_number 65986
_diffrn_reflns_theta_full 19.86
_diffrn_reflns_theta_max 19.86
_diffrn_reflns_theta_min 1.57
_diffrn_standards_number 0
_exptl_absorpt_coefficient_mu 0.377
_exptl_absorpt_correction_T_max 0.9741
_exptl_absorpt_correction_T_min 0.9285
_exptl_absorpt_correction_type multi-scan
_exptl_absorpt_process_details SADABS
_exptl_crystal_colour red
_exptl_crystal_density_diffrn 1.284
_exptl_crystal_density_meas ?
_exptl_crystal_description needle
_exptl_crystal_F_000 1304
_exptl_crystal_size_max 0.20
_exptl_crystal_size_mid 0.08
_exptl_crystal_size_min 0.07
_refine_diff_density_max 1.170
_refine_diff_density_min -1.445
_refine_diff_density_rms 0.324
_refine_ls_extinction_method none
_refine_ls_goodness_of_fit_ref 1.113
_refine_ls_hydrogen_treatment mixed
_refine_ls_matrix_type full
_refine_ls_number_parameters 405
_refine_ls_number_reflns 16952
_refine_ls_number_restraints 173
_refine_ls_restrained_S_all 1.127
_refine_ls_R_factor_all 0.1011
_refine_ls_R_factor_gt 0.0678
_refine_ls_shift/su_max 0.001
_refine_ls_shift/su_mean 0.000
_refine_ls_structure_factor_coef Fsqd
_refine_ls_weighting_details 'calc w=1/[\s^2^(Fo^2^)+(0.1484P)^2^+1.4724P] where P=(Fo^2^+2Fc^2^)/3'
_refine_ls_weighting_scheme calc
_refine_ls_wR_factor_gt 0.2069
_refine_ls_wR_factor_ref 0.2483
_reflns_number_gt 12468
_reflns_number_total 16952
_reflns_threshold_expression >2sigma(I)
_cod_data_source_file ic301506x_si_002_14.cif
_cod_data_source_block compound22
_cod_depositor_comments
;
The following automatic conversions were performed:

'_exptl_crystal_density_meas' value 'none' was changed to '?' - the
value is perceived as not measured.

Automatic conversion script
Id: cif_fix_values 3008 2015-01-20 13:52:24Z robertas 
;
_cod_original_cell_volume 3205.38(14)
_cod_database_code 4330696

loop_
_symmetry_equiv_pos_as_xyz
'x, y, z'
'-x+1/2, y+1/2, -z+1/2'
'-x, -y, -z'
'x-1/2, -y-1/2, z-1/2'

loop_
_atom_site_label
_atom_site_type_symbol
_atom_site_fract_x
_atom_site_fract_y
_atom_site_fract_z
_atom_site_U_iso_or_equiv
_atom_site_adp_type
_atom_site_occupancy
_atom_site_symmetry_multiplicity
_atom_site_calc_flag
_atom_site_refinement_flags
_atom_site_disorder_assembly
_atom_site_disorder_group
Ni1 Ni 0.664268(11) 0.83054(3) 0.621910(10) 0.01723(7) Uani 1 1 d . . .
O1 O 0.49183(8) 0.7332(2) 0.46948(7) 0.0281(3) Uani 1 1 d . . .
O2 O 0.64276(8) 1.0580(2) 0.77698(7) 0.0260(3) Uani 1 1 d . . .
O3 O 0.75668(8) 0.7442(2) 0.62402(8) 0.0292(3) Uani 1 1 d D . .
H3A H 0.7862(18) 0.692(5) 0.6588(13) 0.044 Uiso 1 1 d D . .
H3B H 0.7896(17) 0.817(4) 0.617(2) 0.044 Uiso 1 1 d D . .
N1 N 0.61183(8) 0.7565(2) 0.53662(7) 0.0198(3) Uani 1 1 d . . .
N2 N 0.57507(7) 0.8994(2) 0.62168(7) 0.0191(2) Uani 1 1 d . . .
N3 N 0.69330(8) 0.9289(2) 0.70610(7) 0.0198(2) Uani 1 1 d . . .
N4 N 0.93027(11) 1.0377(3) 0.67287(10) 0.0310(4) Uani 1 1 d . . .
N6 N 0.83476(12) 0.8667(3) 0.46078(13) 0.0386(5) Uani 1 1 d . . .
C1 C 0.53879(9) 0.7754(3) 0.51955(8) 0.0219(3) Uani 1 1 d . . .
C2 C 0.51810(9) 0.8659(2) 0.57053(8) 0.0208(3) Uani 1 1 d . . .
C3 C 0.44964(9) 0.9144(3) 0.56864(9) 0.0245(3) Uani 1 1 d . . .
H3C H 0.4089 0.8896 0.5325 0.029 Uiso 1 1 calc R . .
C4 C 0.44190(10) 1.0012(3) 0.62145(10) 0.0262(3) Uani 1 1 d . . .
H4A H 0.3956 1.0390 0.6210 0.031 Uiso 1 1 calc R . .
C5 C 0.50198(10) 1.0320(3) 0.67461(10) 0.0251(3) Uani 1 1 d . . .
H5A H 0.4973 1.0888 0.7111 0.030 Uiso 1 1 calc R . .
C6 C 0.56894(9) 0.9779(2) 0.67312(9) 0.0207(3) Uani 1 1 d . . .
C7 C 0.63985(9) 0.9928(2) 0.72496(8) 0.0208(3) Uani 1 1 d . . .
C8 C 0.76537(9) 0.9403(2) 0.74937(8) 0.0198(3) Uani 1 1 d . . .
C9 C 0.78436(10) 0.8796(2) 0.81203(8) 0.0219(3) Uani 1 1 d . . .
H9A H 0.7487 0.8326 0.8279 0.026 Uiso 1 1 calc R . .
C10 C 0.85638(10) 0.8886(3) 0.85123(9) 0.0249(3) Uani 1 1 d . . .
H10A H 0.8695 0.8475 0.8939 0.030 Uiso 1 1 calc R . .
C11 C 0.90889(10) 0.9569(3) 0.82847(10) 0.0273(4) Uani 1 1 d . . .
H11A H 0.9578 0.9606 0.8552 0.033 Uiso 1 1 calc R . .
C12 C 0.88964(10) 1.0202(3) 0.76625(10) 0.0246(3) Uani 1 1 d . . .
C13 C 0.81797(9) 1.0113(2) 0.72757(9) 0.0224(3) Uani 1 1 d . . .
H13A H 0.8048 1.0548 0.6853 0.027 Uiso 1 1 calc R . .
C14 C 0.94215(11) 1.1017(3) 0.73730(12) 0.0312(4) Uani 1 1 d . . .
H14A H 0.9359 1.2274 0.7361 0.037 Uiso 1 1 calc R . .
H14B H 0.9922 1.0757 0.7642 0.037 Uiso 1 1 calc R . .
C24 C 0.79239(17) 0.7334(5) 0.41974(17) 0.0485(7) Uani 1 1 d U . .
H24A H 0.8237 0.6320 0.4232 0.058 Uiso 1 1 calc R . .
H24B H 0.7786 0.7741 0.3750 0.058 Uiso 1 1 calc R . .
C25 C 0.72485(13) 0.6772(3) 0.43281(11) 0.0301(4) Uani 1 1 d U . .
C26 C 0.68932(14) 0.5368(3) 0.39770(11) 0.0350(4) Uani 1 1 d U . .
H26A H 0.7055 0.4899 0.3651 0.042 Uiso 1 1 calc R . .
C27 C 0.63058(15) 0.4656(3) 0.41027(12) 0.0365(5) Uani 1 1 d U . .
H27A H 0.6069 0.3695 0.3863 0.044 Uiso 1 1 calc R . .
C28 C 0.60585(12) 0.5328(3) 0.45741(10) 0.0289(4) Uani 1 1 d U . .
H28A H 0.5667 0.4801 0.4668 0.035 Uiso 1 1 calc R . .
C29 C 0.63875(10) 0.6785(2) 0.49101(8) 0.0209(3) Uani 1 1 d U . .
C30 C 0.69890(10) 0.7489(3) 0.47840(9) 0.0232(3) Uani 1 1 d U . .
H30A H 0.7220 0.8469 0.5014 0.028 Uiso 1 1 calc R . .
C15 C 0.94633(14) 1.1604(3) 0.63054(16) 0.0381(5) Uani 1 1 d U . .
H15A H 0.9592 1.0991 0.5966 0.046 Uiso 1 1 calc R A 1
H15B H 0.9883 1.2306 0.6548 0.046 Uiso 1 1 calc R A 1
C18 C 0.80397(15) 1.0350(4) 0.43686(13) 0.0401(5) Uani 1 1 d U . .
H18A H 0.7511 1.0310 0.4282 0.048 Uiso 1 1 calc R B 1
H18B H 0.8127 1.0585 0.3960 0.048 Uiso 1 1 calc R B 1
C19 C 0.96057(16) 0.8664(4) 0.67397(16) 0.0422(6) Uani 1 1 d U . .
H19A H 0.9483 0.7963 0.7063 0.051 Uiso 1 1 calc R C 1
H19B H 1.0138 0.8748 0.6869 0.051 Uiso 1 1 calc R C 1
C23 C 0.90926(17) 0.8531(5) 0.4599(2) 0.0546(8) Uani 1 1 d U . .
H23A H 0.9341 0.9635 0.4740 0.066 Uiso 1 1 calc R D 1
H23B H 0.9082 0.8329 0.4154 0.066 Uiso 1 1 calc R D 1
S1 S 0.80575(9) 1.1837(2) 0.55344(9) 0.0433(4) Uani 0.583(4) 1 d PU E 1
N5 N 0.9899(4) 0.7733(11) 0.5776(5) 0.0533(7) Uani 0.583(4) 1 d PU E 1
C16 C 0.88212(17) 1.2762(4) 0.60044(16) 0.0437(5) Uani 1 1 d U E 1
H16A H 0.8970 1.3635 0.5748 0.052 Uiso 1 1 calc R E 1
H16B H 0.8707 1.3371 0.6352 0.052 Uiso 1 1 calc R E 1
C17 C 0.83493(19) 1.1795(4) 0.48256(16) 0.0423(5) Uani 1 1 d U E 1
H17A H 0.8212 1.2892 0.4594 0.051 Uiso 1 1 calc R E 1
H17B H 0.8882 1.1714 0.4966 0.051 Uiso 1 1 calc R E 1
C20 C 0.93246(16) 0.7773(4) 0.60900(16) 0.0414(5) Uani 1 1 d U E 1
H20A H 0.9176 0.6590 0.6148 0.050 Uiso 1 1 calc R E 1
H20B H 0.8896 0.8391 0.5813 0.050 Uiso 1 1 calc R E 1
C21 C 1.0459(3) 0.6460(7) 0.6087(3) 0.0453(9) Uani 0.583(4) 1 d PU E 1
H21A H 1.0698 0.6791 0.6533 0.068 Uiso 0.583(4) 1 calc PR E 1
H21B H 1.0816 0.6411 0.5863 0.068 Uiso 0.583(4) 1 calc PR E 1
H21C H 1.0235 0.5333 0.6073 0.068 Uiso 0.583(4) 1 calc PR E 1
C22 C 0.95256(18) 0.7113(5) 0.5020(2) 0.0551(6) Uani 1 1 d U E 1
H22A H 0.9910 0.6734 0.4850 0.066 Uiso 1 1 calc R E 1
H22B H 0.9205 0.6124 0.5006 0.066 Uiso 1 1 calc R E 1
S1' S 0.99828(13) 0.7378(3) 0.57206(13) 0.0390(5) Uani 0.417(4) 1 d PU E 2
N5' N 0.8264(4) 1.1660(8) 0.5456(3) 0.0318(9) Uani 0.417(4) 1 d PU E 2
C21' C 0.7521(3) 1.2353(8) 0.5361(3) 0.0328(10) Uani 0.417(4) 1 d PU E 2
H21D H 0.7408 1.2252 0.5760 0.049 Uiso 0.417(4) 1 calc PR E 2
H21E H 0.7168 1.1701 0.5025 0.049 Uiso 0.417(4) 1 calc PR E 2
H21F H 0.7502 1.3559 0.5236 0.049 Uiso 0.417(4) 1 calc PR E 2

loop_
_atom_site_aniso_label
_atom_site_aniso_U_11
_atom_site_aniso_U_22
_atom_site_aniso_U_33
_atom_site_aniso_U_23
_atom_site_aniso_U_13
_atom_site_aniso_U_12
Ni1 0.01337(10) 0.01812(11) 0.01482(10) 0.00354(6) -0.00298(7) -0.00407(6)
O1 0.0186(5) 0.0417(8) 0.0172(5) 0.0020(5) -0.0037(4) -0.0129(5)
O2 0.0200(5) 0.0303(7) 0.0232(6) -0.0047(5) 0.0007(4) -0.0036(5)
O3 0.0229(6) 0.0329(8) 0.0258(6) 0.0023(6) -0.0004(5) -0.0012(5)
N1 0.0155(5) 0.0237(6) 0.0156(5) 0.0040(5) -0.0014(4) -0.0069(5)
N2 0.0149(5) 0.0195(6) 0.0175(5) 0.0047(4) -0.0020(4) -0.0051(4)
N3 0.0154(5) 0.0196(6) 0.0179(5) 0.0012(4) -0.0038(4) -0.0021(4)
N4 0.0294(8) 0.0265(8) 0.0373(9) -0.0026(7) 0.0110(7) 0.0035(6)
N6 0.0298(9) 0.0347(10) 0.0571(14) -0.0038(9) 0.0218(9) -0.0128(8)
C1 0.0166(6) 0.0279(8) 0.0160(6) 0.0058(5) -0.0021(5) -0.0094(6)
C2 0.0146(6) 0.0234(7) 0.0191(6) 0.0071(5) -0.0020(5) -0.0067(5)
C3 0.0143(6) 0.0301(8) 0.0235(7) 0.0075(6) -0.0019(5) -0.0062(6)
C4 0.0155(6) 0.0282(8) 0.0304(8) 0.0056(7) 0.0010(6) -0.0035(6)
C5 0.0178(6) 0.0252(8) 0.0284(8) 0.0014(6) 0.0019(6) -0.0025(6)
C6 0.0161(6) 0.0192(7) 0.0220(7) 0.0024(5) -0.0007(5) -0.0043(5)
C7 0.0169(6) 0.0195(7) 0.0206(6) 0.0017(5) -0.0018(5) -0.0040(5)
C8 0.0162(6) 0.0188(6) 0.0178(6) -0.0007(5) -0.0038(5) -0.0010(5)
C9 0.0212(7) 0.0211(7) 0.0172(6) 0.0000(5) -0.0026(5) 0.0020(6)
C10 0.0234(7) 0.0244(8) 0.0182(6) -0.0033(6) -0.0054(5) 0.0062(6)
C11 0.0185(7) 0.0282(8) 0.0260(8) -0.0099(7) -0.0056(6) 0.0057(6)
C12 0.0170(6) 0.0247(8) 0.0270(8) -0.0087(6) -0.0002(6) -0.0022(6)
C13 0.0183(6) 0.0216(7) 0.0212(7) -0.0017(6) -0.0019(5) -0.0033(5)
C14 0.0215(7) 0.0320(10) 0.0366(10) -0.0088(8) 0.0045(7) -0.0045(7)
C24 0.0432(13) 0.0591(17) 0.0534(15) -0.0125(13) 0.0297(12) -0.0193(12)
C25 0.0319(9) 0.0336(10) 0.0260(8) -0.0024(7) 0.0110(7) -0.0108(7)
C26 0.0436(11) 0.0353(10) 0.0275(9) -0.0063(8) 0.0134(8) -0.0123(9)
C27 0.0466(12) 0.0319(10) 0.0295(9) -0.0071(8) 0.0104(9) -0.0174(9)
C28 0.0338(9) 0.0273(8) 0.0227(7) -0.0002(6) 0.0054(7) -0.0160(7)
C29 0.0204(6) 0.0224(7) 0.0154(6) 0.0037(5) -0.0004(5) -0.0087(5)
C30 0.0225(7) 0.0244(7) 0.0208(6) 0.0002(6) 0.0045(5) -0.0097(6)
C15 0.0297(10) 0.0360(11) 0.0499(14) -0.0027(10) 0.0148(10) -0.0057(8)
C18 0.0367(11) 0.0480(14) 0.0350(11) 0.0068(10) 0.0107(9) -0.0084(10)
C19 0.0395(12) 0.0359(11) 0.0492(14) -0.0033(11) 0.0115(11) 0.0111(10)
C23 0.0376(13) 0.0483(15) 0.086(2) 0.0148(15) 0.0317(14) -0.0070(11)
S1 0.0389(7) 0.0396(7) 0.0545(8) 0.0110(5) 0.0193(6) 0.0034(5)
N5 0.0397(13) 0.0517(15) 0.0783(16) 0.0118(14) 0.0327(12) -0.0006(12)
C16 0.0485(13) 0.0326(11) 0.0535(13) 0.0111(10) 0.0212(11) 0.0035(10)
C17 0.0511(14) 0.0344(11) 0.0442(12) 0.0044(9) 0.0191(11) -0.0076(10)
C20 0.0402(11) 0.0321(11) 0.0566(14) -0.0063(10) 0.0225(11) 0.0002(9)
C21 0.0385(17) 0.0413(19) 0.064(2) 0.0005(18) 0.0280(17) 0.0009(15)
C22 0.0410(11) 0.0534(14) 0.0799(15) 0.0134(13) 0.0322(11) -0.0002(10)
S1' 0.0351(8) 0.0375(10) 0.0525(9) 0.0014(7) 0.0253(7) 0.0039(6)
N5' 0.0321(18) 0.0261(17) 0.0397(19) 0.0023(15) 0.0147(16) 0.0031(16)
C21' 0.0296(18) 0.033(2) 0.036(2) -0.0023(17) 0.0104(17) 0.0077(16)

loop_
_atom_type_symbol
_atom_type_description
_atom_type_scat_dispersion_real
_atom_type_scat_dispersion_imag
_atom_type_scat_source
C C 0.0000 0.0000 'International Tables Vol C Tables 4.2.6.8 and 6.1.1.4'
H H 0.0000 0.0000 'International Tables Vol C Tables 4.2.6.8 and 6.1.1.4'
N N 0.0000 0.0010 'International Tables Vol C Tables 4.2.6.8 and 6.1.1.4'
O O 0.0010 0.0020 'International Tables Vol C Tables 4.2.6.8 and 6.1.1.4'
Ni Ni 0.2150 0.3740 'International Tables Vol C Tables 4.2.6.8 and 6.1.1.4'
S S 0.0400 0.0370 'International Tables Vol C Tables 4.2.6.8 and 6.1.1.4'

loop_
_geom_angle_atom_site_label_1
_geom_angle_atom_site_label_2
_geom_angle_atom_site_label_3
_geom_angle
N2 Ni1 O3 176.34(7)
N2 Ni1 N3 82.48(7)
O3 Ni1 N3 97.74(7)
N2 Ni1 N1 82.99(7)
O3 Ni1 N1 96.86(7)
N3 Ni1 N1 165.39(7)
Ni1 O3 H3A 121(3)
Ni1 O3 H3B 119(2)
H3A O3 H3B 98(3)
C1 N1 C29 116.50(14)
C1 N1 Ni1 114.81(13)
C29 N1 Ni1 128.61(11)
C6 N2 C2 122.30(16)
C6 N2 Ni1 118.85(11)
C2 N2 Ni1 118.83(14)
C7 N3 C8 117.96(15)
C7 N3 Ni1 115.65(11)
C8 N3 Ni1 126.38(13)
C15 N4 C14 114.0(2)
C15 N4 C19 116.6(2)
C14 N4 C19 111.2(2)
C24 N6 C23 108.0(3)
C24 N6 C18 109.3(3)
C23 N6 C18 110.7(2)
O1 C1 N1 129.1(2)
O1 C1 C2 119.96(17)
N1 C1 C2 110.92(14)
N2 C2 C3 120.67(19)
N2 C2 C1 112.18(15)
C3 C2 C1 127.14(16)
C2 C3 C4 118.18(16)
C2 C3 H3C 120.9
C4 C3 H3C 120.9
C5 C4 C3 120.02(18)
C5 C4 H4A 120.0
C3 C4 H4A 120.0
C6 C5 C4 118.4(2)
C6 C5 H5A 120.8
C4 C5 H5A 120.8
N2 C6 C5 120.41(16)
N2 C6 C7 112.01(16)
C5 C6 C7 127.57(18)
O2 C7 N3 129.25(16)
O2 C7 C6 119.80(17)
N3 C7 C6 110.94(16)
C13 C8 C9 119.39(15)
C13 C8 N3 118.38(15)
C9 C8 N3 122.22(17)
C8 C9 C10 119.40(18)
C8 C9 H9A 120.3
C10 C9 H9A 120.3
C11 C10 C9 120.70(18)
C11 C10 H10A 119.7
C9 C10 H10A 119.7
C10 C11 C12 119.83(16)
C10 C11 H11A 120.1
C12 C11 H11A 120.1
C13 C12 C11 119.21(19)
C13 C12 C14 116.64(19)
C11 C12 C14 124.14(17)
C8 C13 C12 121.44(18)
C8 C13 H13A 119.3
C12 C13 H13A 119.3
N4 C14 C12 110.66(17)
N4 C14 H14A 109.5
C12 C14 H14A 109.5
N4 C14 H14B 109.5
C12 C14 H14B 109.5
H14A C14 H14B 108.1
N6 C24 C25 116.7(2)
N6 C24 H24A 108.1
C25 C24 H24A 108.1
N6 C24 H24B 108.1
C25 C24 H24B 108.1
H24A C24 H24B 107.3
C30 C25 C26 119.4(2)
C30 C25 C24 124.8(2)
C26 C25 C24 115.7(2)
C27 C26 C25 120.2(2)
C27 C26 H26A 119.9
C25 C26 H26A 119.9
C26 C27 C28 120.8(2)
C26 C27 H27A 119.6
C28 C27 H27A 119.6
C27 C28 C29 119.72(19)
C27 C28 H28A 120.1
C29 C28 H28A 120.1
C28 C29 C30 119.01(19)
C28 C29 N1 121.04(16)
C30 C29 N1 119.94(15)
C25 C30 C29 120.81(17)
C25 C30 H30A 119.6
C29 C30 H30A 119.6
N4 C15 C16 111.0(2)
N4 C15 H15A 109.4
C16 C15 H15A 109.4
N4 C15 H15B 109.4
C16 C15 H15B 109.4
H15A C15 H15B 108.0
N6 C18 C17 113.5(2)
N6 C18 H18A 108.9
C17 C18 H18A 108.9
N6 C18 H18B 108.9
C17 C18 H18B 108.9
H18A C18 H18B 107.7
N4 C19 C20 112.3(2)
N4 C19 H19A 109.1
C20 C19 H19A 109.1
N4 C19 H19B 109.1
C20 C19 H19B 109.1
H19A C19 H19B 107.9
N6 C23 C22 113.9(3)
N6 C23 H23A 108.8
C22 C23 H23A 108.8
N6 C23 H23B 108.8
C22 C23 H23B 108.8
H23A C23 H23B 107.7
C16 S1 C17 94.39(17)
C21 N5 C20 110.6(6)
C21 N5 C22 107.0(6)
C20 N5 C22 108.6(5)
C15 C16 S1 117.4(2)
C15 C16 H16A 108.0
S1 C16 H16A 108.0
C15 C16 H16B 108.0
S1 C16 H16B 108.0
H16A C16 H16B 107.2
C18 C17 S1 114.7(2)
C18 C17 H17A 108.6
S1 C17 H17A 108.6
C18 C17 H17B 108.6
S1 C17 H17B 108.6
H17A C17 H17B 107.6
N5 C20 C19 110.4(4)
N5 C20 H20A 109.6
C19 C20 H20A 109.6
N5 C20 H20B 109.6
C19 C20 H20B 109.6
H20A C20 H20B 108.1
N5 C21 H21A 109.5
N5 C21 H21B 109.5
H21A C21 H21B 109.5
N5 C21 H21C 109.5
H21A C21 H21C 109.5
H21B C21 H21C 109.5
C23 C22 N5 112.4(4)
C23 C22 H22A 109.1
N5 C22 H22A 109.1
C23 C22 H22B 109.1
N5 C22 H22B 109.1
H22A C22 H22B 107.9
N5' C21' H21D 109.5
N5' C21' H21E 109.5
H21D C21' H21E 109.5
N5' C21' H21F 109.5
H21D C21' H21F 109.5
H21E C21' H21F 109.5

loop_
_geom_bond_atom_site_label_1
_geom_bond_atom_site_label_2
_geom_bond_distance
Ni1 N2 1.8256(16)
Ni1 O3 1.9173(17)
Ni1 N3 1.9241(15)
Ni1 N1 1.9242(14)
O1 C1 1.235(2)
O2 C7 1.243(2)
O3 H3A 0.897(18)
O3 H3B 0.912(18)
N1 C1 1.364(2)
N1 C29 1.418(3)
N2 C6 1.332(2)
N2 C2 1.334(2)
N3 C7 1.341(3)
N3 C8 1.430(2)
N4 C15 1.444(4)
N4 C14 1.457(3)
N4 C19 1.462(3)
N6 C24 1.454(4)
N6 C23 1.469(4)
N6 C18 1.473(4)
C1 C2 1.493(3)
C2 C3 1.381(3)
C3 C4 1.401(3)
C3 H3C 0.9500
C4 C5 1.391(3)
C4 H4A 0.9500
C5 C6 1.388(3)
C5 H5A 0.9500
C6 C7 1.494(2)
C8 C13 1.386(3)
C8 C9 1.398(2)
C9 C10 1.399(2)
C9 H9A 0.9500
C10 C11 1.389(3)
C10 H10A 0.9500
C11 C12 1.395(3)
C11 H11A 0.9500
C12 C13 1.390(2)
C12 C14 1.515(3)
C13 H13A 0.9500
C14 H14A 0.9900
C14 H14B 0.9900
C24 C25 1.507(3)
C24 H24A 0.9900
C24 H24B 0.9900
C25 C30 1.385(3)
C25 C26 1.394(3)
C26 C27 1.384(3)
C26 H26A 0.9500
C27 C28 1.386(4)
C27 H27A 0.9500
C28 C29 1.399(3)
C28 H28A 0.9500
C29 C30 1.407(2)
C30 H30A 0.9500
C15 C16 1.518(4)
C15 H15A 0.9900
C15 H15B 0.9900
C18 C17 1.507(4)
C18 H18A 0.9900
C18 H18B 0.9900
C19 C20 1.531(4)
C19 H19A 0.9900
C19 H19B 0.9900
C23 C22 1.519(5)
C23 H23A 0.9900
C23 H23B 0.9900
S1 C16 1.685(4)
S1 C17 1.834(4)
N5 C21 1.478(10)
N5 C20 1.500(8)
N5 C22 1.666(11)
C16 H16A 0.9900
C16 H16B 0.9900
C17 H17A 0.9900
C17 H17B 0.9900
C20 H20A 0.9900
C20 H20B 0.9900
C21 H21A 0.9800
C21 H21B 0.9800
C21 H21C 0.9800
C22 H22A 0.9900
C22 H22B 0.9900
N5' C21' 1.503(9)
C21' H21D 0.9800
C21' H21E 0.9800
C21' H21F 0.9800

loop_
_geom_torsion_atom_site_label_1
_geom_torsion_atom_site_label_2
_geom_torsion_atom_site_label_3
_geom_torsion_atom_site_label_4
_geom_torsion
N2 Ni1 N1 C1 -4.77(13)
O3 Ni1 N1 C1 171.55(13)
N3 Ni1 N1 C1 -11.1(3)
N2 Ni1 N1 C29 178.49(15)
O3 Ni1 N1 C29 -5.19(16)
N3 Ni1 N1 C29 172.1(2)
O3 Ni1 N2 C6 93.7(11)
N3 Ni1 N2 C6 -0.04(13)
N1 Ni1 N2 C6 -178.42(14)
O3 Ni1 N2 C2 -84.8(11)
N3 Ni1 N2 C2 -178.57(14)
N1 Ni1 N2 C2 3.04(13)
N2 Ni1 N3 C7 1.53(13)
O3 Ni1 N3 C7 -174.79(13)
N1 Ni1 N3 C7 7.9(3)
N2 Ni1 N3 C8 -178.25(15)
O3 Ni1 N3 C8 5.43(16)
N1 Ni1 N3 C8 -171.9(2)
C29 N1 C1 O1 0.4(3)
Ni1 N1 C1 O1 -176.80(17)
C29 N1 C1 C2 -177.49(14)
Ni1 N1 C1 C2 5.36(19)
C6 N2 C2 C3 0.9(3)
Ni1 N2 C2 C3 179.42(13)
C6 N2 C2 C1 -179.33(15)
Ni1 N2 C2 C1 -0.85(19)
O1 C1 C2 N2 178.92(17)
N1 C1 C2 N2 -3.0(2)
O1 C1 C2 C3 -1.4(3)
N1 C1 C2 C3 176.69(17)
N2 C2 C3 C4 0.7(3)
C1 C2 C3 C4 -178.94(17)
C2 C3 C4 C5 -1.8(3)
C3 C4 C5 C6 1.3(3)
C2 N2 C6 C5 -1.5(3)
Ni1 N2 C6 C5 179.99(14)
C2 N2 C6 C7 177.21(15)
Ni1 N2 C6 C7 -1.3(2)
C4 C5 C6 N2 0.4(3)
C4 C5 C6 C7 -178.13(18)
C8 N3 C7 O2 -2.8(3)
Ni1 N3 C7 O2 177.44(17)
C8 N3 C7 C6 177.32(15)
Ni1 N3 C7 C6 -2.48(19)
N2 C6 C7 O2 -177.55(17)
C5 C6 C7 O2 1.1(3)
N2 C6 C7 N3 2.4(2)
C5 C6 C7 N3 -178.98(18)
C7 N3 C8 C13 -127.93(19)
Ni1 N3 C8 C13 51.9(2)
C7 N3 C8 C9 53.3(2)
Ni1 N3 C8 C9 -126.95(17)
C13 C8 C9 C10 -1.2(3)
N3 C8 C9 C10 177.58(17)
C8 C9 C10 C11 0.0(3)
C9 C10 C11 C12 1.1(3)
C10 C11 C12 C13 -1.0(3)
C10 C11 C12 C14 178.26(19)
C9 C8 C13 C12 1.4(3)
N3 C8 C13 C12 -177.45(17)
C11 C12 C13 C8 -0.3(3)
C14 C12 C13 C8 -179.58(18)
C15 N4 C14 C12 148.5(2)
C19 N4 C14 C12 -77.2(2)
C13 C12 C14 N4 -45.2(3)
C11 C12 C14 N4 135.6(2)
C23 N6 C24 C25 156.4(3)
C18 N6 C24 C25 -83.1(3)
N6 C24 C25 C30 3.5(5)
N6 C24 C25 C26 -173.2(3)
C30 C25 C26 C27 -2.8(4)
C24 C25 C26 C27 174.1(3)
C25 C26 C27 C28 0.4(4)
C26 C27 C28 C29 2.6(4)
C27 C28 C29 C30 -3.2(3)
C27 C28 C29 N1 176.0(2)
C1 N1 C29 C28 -44.0(2)
Ni1 N1 C29 C28 132.64(17)
C1 N1 C29 C30 135.11(18)
Ni1 N1 C29 C30 -48.2(2)
C26 C25 C30 C29 2.1(3)
C24 C25 C30 C29 -174.5(3)
C28 C29 C30 C25 0.9(3)
N1 C29 C30 C25 -178.30(19)
C14 N4 C15 C16 -85.1(3)
C19 N4 C15 C16 143.1(3)
C24 N6 C18 C17 169.1(2)
C23 N6 C18 C17 -72.0(3)
C15 N4 C19 C20 -62.0(3)
C14 N4 C19 C20 165.0(2)
C24 N6 C23 C22 -78.6(4)
C18 N6 C23 C22 161.8(3)
N4 C15 C16 S1 -62.4(3)
C17 S1 C16 C15 -82.7(3)
N6 C18 C17 S1 -72.2(3)
C16 S1 C17 C18 150.6(2)
C21 N5 C20 C19 73.9(7)
C22 N5 C20 C19 -168.9(4)
N4 C19 C20 N5 106.0(4)
N6 C23 C22 N5 -85.1(4)
C21 N5 C22 C23 -164.1(4)
C20 N5 C22 C23 76.4(5)
